data_7203067
loop_
_publ_author_name
'Lennartson, Anders'
'Wiklund, Tove'
'H\%akansson, Mikael'

_publ_section_title
;
 Concomitant formation of chiral and racemic crystals of a diaryl
 sulfide
;
_journal_issue 10
_journal_name_full CrystEngComm
_journal_page_first 856
_journal_paper_doi 10.1039/b709387j
_journal_volume 9
_journal_year 2007
_chemical_compound_source synthetic
_chemical_formula_moiety 'C20 H13 N O2 S'
_chemical_formula_sum 'C20 H13 N O2 S'
_chemical_formula_weight 331.37
_chemical_melting_point ?
_chemical_name_common none
_chemical_name_systematic (10-nitro-phenantren-9-yl)(phenyl)sulphide
_space_group_IT_number 14
_symmetry_cell_setting monoclinic
_symmetry_Int_Tables_number 14
_symmetry_space_group_name_Hall '-P 2ybc'
_symmetry_space_group_name_H-M 'P 1 21/c 1'
_atom_sites_solution_hydrogens geom
_atom_sites_solution_primary direct
_atom_sites_solution_secondary difmap
_audit_creation_method SHELXL-97
_cell_angle_alpha 90.00
_cell_angle_beta 94.420(7)
_cell_angle_gamma 90.00
_cell_formula_units_Z 4
_cell_length_a 8.6557(15)
_cell_length_b 12.706(2)
_cell_length_c 14.439(3)
_cell_measurement_reflns_used 2836
_cell_measurement_temperature 303(2)
_cell_measurement_theta_max 25.5
_cell_measurement_theta_min 3.21
_cell_volume 1583.3(5)
_computing_cell_refinement '(CrystalClear; Rigaku, 2000)'
_computing_data_collection '(CrystalClear; Rigaku, 2000)'
_computing_data_reduction '(CrystalClear; Rigaku, 2000)'
_computing_molecular_graphics 'ORTEP-3 (Farrugia, 1997) and PLUTON (Spek, 1990)'
_computing_publication_material 'SHELXL-97 (Sheldrick, 1997)'
_computing_structure_refinement 'SHELXL-97 (Sheldrick, 1997)'
_computing_structure_solution 'SIR92 (Altomare et al., 1993)'
_diffrn_ambient_pressure 101
_diffrn_ambient_temperature 303(2)
_diffrn_detector_area_resol_mean 105
_diffrn_measured_fraction_theta_full 0.960
_diffrn_measured_fraction_theta_max 0.962
_diffrn_measurement_device_type 'Rigaku R-AXIS IIc image-plate system'
_diffrn_measurement_method \f
_diffrn_radiation_monochromator graphite
_diffrn_radiation_probe x-ray
_diffrn_radiation_type MoK\a
_diffrn_radiation_wavelength 0.71073
_diffrn_reflns_av_R_equivalents 0.0466
_diffrn_reflns_av_sigmaI/netI 0.0353
_diffrn_reflns_limit_h_max 10
_diffrn_reflns_limit_h_min -10
_diffrn_reflns_limit_k_max 15
_diffrn_reflns_limit_k_min -15
_diffrn_reflns_limit_l_max 17
_diffrn_reflns_limit_l_min -16
_diffrn_reflns_number 10089
_diffrn_reflns_theta_full 25.00
_diffrn_reflns_theta_max 25.50
_diffrn_reflns_theta_min 3.21
_diffrn_source 'rotating-anode X-ray tube'
_diffrn_source_type 'Rigaku RU-H3R'
_diffrn_standards_decay_% 0
_diffrn_standards_interval_count 0
_diffrn_standards_interval_time 0
_diffrn_standards_number 0
_exptl_absorpt_coefficient_mu 0.216
_exptl_absorpt_correction_T_max 0.97
_exptl_absorpt_correction_T_min 0.823
_exptl_absorpt_correction_type multi-scan
_exptl_absorpt_process_details '(CrystalClear; Rigaku, 2000)'
_exptl_crystal_colour yellow
_exptl_crystal_density_diffrn 1.390
_exptl_crystal_density_meas ?
_exptl_crystal_density_method .
_exptl_crystal_description block
_exptl_crystal_F_000 688
_exptl_crystal_recrystallization_method
;
A solution in methylene chloride was layered
with hexane at ambient temperature.
;
_exptl_crystal_size_max 0.3
_exptl_crystal_size_mid 0.25
_exptl_crystal_size_min 0.15
_refine_diff_density_max 0.174
_refine_diff_density_min -0.232
_refine_diff_density_rms 0.034
_refine_ls_extinction_method none
_refine_ls_goodness_of_fit_ref 1.069
_refine_ls_hydrogen_treatment mixed
_refine_ls_matrix_type full
_refine_ls_number_parameters 269
_refine_ls_number_reflns 2836
_refine_ls_number_restraints 0
_refine_ls_restrained_S_all 1.069
_refine_ls_R_factor_all 0.0494
_refine_ls_R_factor_gt 0.0412
_refine_ls_shift/su_max 0.000
_refine_ls_shift/su_mean 0.000
_refine_ls_structure_factor_coef Fsqd
_refine_ls_weighting_details 'calc w=1/[\s^2^(Fo^2^)+(0.0836P)^2^+0.0228P] where P=(Fo^2^+2Fc^2^)/3'
_refine_ls_weighting_scheme calc
_refine_ls_wR_factor_gt 0.1145
_refine_ls_wR_factor_ref 0.1190
_reflns_number_gt 2454
_reflns_number_total 2836
_reflns_threshold_expression >2sigma(I)
_cod_data_source_file b709387j.txt
_cod_data_source_block f2
_cod_depositor_comments
;
The following automatic conversions were performed:

'_chemical_melting_point' value 'not measured' was changed to '?' -
the value is undefined or not given.

Automatic conversion script
Id: cif_fix_values 1646 2011-03-28 12:23:43Z adriana 
;
_cod_original_sg_symbol_H-M 'P 21/c'
_cod_database_code 7203067

loop_
_symmetry_equiv_pos_as_xyz
'x, y, z'
'-x, y+1/2, -z+1/2'
'-x, -y, -z'
'x, -y-1/2, z-1/2'

loop_
_atom_site_label
_atom_site_type_symbol
_atom_site_fract_x
_atom_site_fract_y
_atom_site_fract_z
_atom_site_U_iso_or_equiv
_atom_site_adp_type
_atom_site_occupancy
_atom_site_symmetry_multiplicity
_atom_site_calc_flag
_atom_site_refinement_flags
_atom_site_disorder_assembly
_atom_site_disorder_group
C1 C 0.43610(19) 0.45726(12) -0.20571(10) 0.0517(4) Uani 1 1 d . . .
C2 C 0.5594(2) 0.50752(13) -0.24037(11) 0.0608(4) Uani 1 1 d . . .
C3 C 0.7041(2) 0.50571(13) -0.19138(12) 0.0637(4) Uani 1 1 d . . .
C4 C 0.72568(18) 0.45489(12) -0.10773(11) 0.0541(4) Uani 1 1 d . . .
C5 C 0.60206(15) 0.40236(10) -0.06868(9) 0.0421(3) Uani 1 1 d . . .
C6 C 0.61932(15) 0.34921(10) 0.02098(9) 0.0426(3) Uani 1 1 d . . .
C7 C 0.76293(18) 0.34398(12) 0.07408(11) 0.0531(4) Uani 1 1 d . . .
C8 C 0.7769(2) 0.29691(13) 0.15946(12) 0.0619(4) Uani 1 1 d . . .
C9 C 0.6479(2) 0.25303(12) 0.19656(13) 0.0614(4) Uani 1 1 d . . .
C10 C 0.5057(2) 0.25548(11) 0.14709(11) 0.0538(4) Uani 1 1 d . . .
C11 C 0.48856(16) 0.30241(10) 0.05845(9) 0.0429(3) Uani 1 1 d . . .
C12 C 0.34086(15) 0.30310(10) 0.00404(9) 0.0433(3) Uani 1 1 d . . .
C13 C 0.33126(15) 0.34973(11) -0.08038(9) 0.0429(3) Uani 1 1 d . . .
C14 C 0.45563(15) 0.40363(10) -0.12014(9) 0.0421(3) Uani 1 1 d . . .
C15 C 0.19012(15) 0.11807(12) 0.05590(9) 0.0463(3) Uani 1 1 d . . .
C16 C 0.28680(19) 0.06065(15) 0.00252(13) 0.0626(4) Uani 1 1 d . . .
C17 C 0.2902(2) -0.04788(15) 0.00999(16) 0.0759(6) Uani 1 1 d . . .
C18 C 0.1976(2) -0.09981(15) 0.06865(15) 0.0742(5) Uani 1 1 d . . .
C19 C 0.0998(2) -0.04307(14) 0.12034(12) 0.0657(5) Uani 1 1 d . . .
C20 C 0.09613(18) 0.06585(13) 0.11474(10) 0.0532(4) Uani 1 1 d . . .
O2 O 0.16119(17) 0.26929(13) -0.18981(10) 0.0834(4) Uani 1 1 d . . .
O1 O 0.09277(14) 0.41869(12) -0.13409(11) 0.0848(4) Uani 1 1 d . . .
S1 S 0.16788(4) 0.25677(3) 0.04901(3) 0.05407(18) Uani 1 1 d . . .
N1 N 0.18233(14) 0.34546(11) -0.13841(9) 0.0563(3) Uani 1 1 d . . .
H1 H 0.334(2) 0.4610(15) -0.2411(12) 0.066(5) Uiso 1 1 d . . .
H2 H 0.542(2) 0.5436(15) -0.2979(14) 0.072(5) Uiso 1 1 d . . .
H3 H 0.791(2) 0.5463(16) -0.2183(14) 0.081(6) Uiso 1 1 d . . .
H4 H 0.824(2) 0.4522(16) -0.0746(13) 0.072(5) Uiso 1 1 d . . .
H7 H 0.847(2) 0.3711(13) 0.0499(12) 0.062(5) Uiso 1 1 d . . .
H8 H 0.869(2) 0.2953(17) 0.1950(13) 0.074(5) Uiso 1 1 d . . .
H9 H 0.659(3) 0.2250(17) 0.2548(16) 0.077(6) Uiso 1 1 d . . .
H10 H 0.413(3) 0.2254(16) 0.1748(14) 0.075(6) Uiso 1 1 d . . .
H16 H 0.349(3) 0.0990(18) -0.0416(14) 0.085(6) Uiso 1 1 d . . .
H17 H 0.361(3) -0.0797(19) -0.0302(15) 0.092(7) Uiso 1 1 d . . .
H18 H 0.202(3) -0.175(2) 0.0777(16) 0.098(7) Uiso 1 1 d . . .
H19 H 0.021(3) -0.0762(18) 0.1631(16) 0.098(7) Uiso 1 1 d . . .
H20 H 0.030(2) 0.1062(15) 0.1515(12) 0.066(5) Uiso 1 1 d . . .

loop_
_atom_site_aniso_label
_atom_site_aniso_U_11
_atom_site_aniso_U_22
_atom_site_aniso_U_33
_atom_site_aniso_U_23
_atom_site_aniso_U_13
_atom_site_aniso_U_12
C1 0.0542(9) 0.0530(8) 0.0481(7) -0.0019(6) 0.0052(6) 0.0039(7)
C2 0.0742(11) 0.0575(9) 0.0524(8) 0.0031(7) 0.0158(8) -0.0003(7)
C3 0.0649(10) 0.0621(10) 0.0674(9) -0.0039(7) 0.0264(8) -0.0111(8)
C4 0.0416(8) 0.0587(9) 0.0632(8) -0.0084(7) 0.0120(6) -0.0040(6)
C5 0.0363(7) 0.0412(7) 0.0496(7) -0.0074(5) 0.0079(5) 0.0034(5)
C6 0.0374(7) 0.0391(6) 0.0509(7) -0.0077(5) 0.0010(5) 0.0063(5)
C7 0.0400(8) 0.0516(8) 0.0667(9) -0.0072(7) -0.0025(7) 0.0062(6)
C8 0.0566(10) 0.0562(9) 0.0688(10) -0.0075(8) -0.0203(8) 0.0120(7)
C9 0.0743(12) 0.0513(9) 0.0558(9) 0.0036(7) -0.0130(8) 0.0058(7)
C10 0.0608(10) 0.0483(8) 0.0517(8) 0.0025(6) 0.0008(7) 0.0014(6)
C11 0.0422(7) 0.0393(7) 0.0469(7) -0.0038(5) 0.0020(6) 0.0054(5)
C12 0.0370(7) 0.0426(7) 0.0508(7) -0.0030(5) 0.0065(5) 0.0018(5)
C13 0.0330(6) 0.0466(7) 0.0487(7) -0.0048(6) 0.0008(5) 0.0034(5)
C14 0.0386(7) 0.0420(7) 0.0462(6) -0.0056(5) 0.0058(5) 0.0034(5)
C15 0.0362(7) 0.0517(7) 0.0501(7) -0.0051(6) -0.0029(5) -0.0030(5)
C16 0.0475(9) 0.0650(10) 0.0761(10) -0.0170(8) 0.0111(8) -0.0028(7)
C17 0.0576(11) 0.0633(11) 0.1057(14) -0.0307(10) -0.0009(10) 0.0066(8)
C18 0.0691(12) 0.0522(9) 0.0974(13) -0.0090(9) -0.0188(10) -0.0033(8)
C19 0.0696(11) 0.0593(10) 0.0661(10) 0.0049(8) -0.0087(8) -0.0128(8)
C20 0.0505(8) 0.0580(8) 0.0506(7) -0.0016(6) 0.0002(6) -0.0041(7)
O2 0.0729(10) 0.0931(10) 0.0800(9) -0.0152(7) -0.0213(7) -0.0129(7)
O1 0.0438(7) 0.0977(10) 0.1118(10) 0.0116(8) -0.0019(6) 0.0208(6)
S1 0.0410(3) 0.0524(3) 0.0709(3) 0.00210(15) 0.01778(18) 0.00286(14)
N1 0.0394(7) 0.0679(8) 0.0609(7) 0.0053(6) -0.0013(5) -0.0013(6)

loop_
_atom_type_symbol
_atom_type_description
_atom_type_scat_dispersion_real
_atom_type_scat_dispersion_imag
_atom_type_scat_source
C C 0.0033 0.0016 'International Tables Vol C Tables 4.2.6.8 and 6.1.1.4'
H H 0.0000 0.0000 'International Tables Vol C Tables 4.2.6.8 and 6.1.1.4'
O O 0.0106 0.0060 'International Tables Vol C Tables 4.2.6.8 and 6.1.1.4'
S S 0.1246 0.1234 'International Tables Vol C Tables 4.2.6.8 and 6.1.1.4'
N N 0.0061 0.0033 'International Tables Vol C Tables 4.2.6.8 and 6.1.1.4'

loop_
_geom_angle_atom_site_label_1
_geom_angle_atom_site_label_2
_geom_angle_atom_site_label_3
_geom_angle
_geom_angle_site_symmetry_1
_geom_angle_site_symmetry_3
_geom_angle_publ_flag
C2 C1 C14 120.05(15) . . ?
C2 C1 H1 118.7(10) . . ?
C14 C1 H1 121.2(10) . . ?
C1 C2 C3 120.18(15) . . ?
C1 C2 H2 117.9(13) . . ?
C3 C2 H2 122.0(13) . . ?
C4 C3 C2 120.85(15) . . ?
C4 C3 H3 121.6(12) . . ?
C2 C3 H3 117.5(12) . . ?
C3 C4 C5 121.19(16) . . ?
C3 C4 H4 121.4(12) . . ?
C5 C4 H4 117.4(12) . . ?
C4 C5 C14 117.29(13) . . ?
C4 C5 C6 122.94(13) . . ?
C14 C5 C6 119.77(12) . . ?
C7 C6 C11 117.87(13) . . ?
C7 C6 C5 122.01(13) . . ?
C11 C6 C5 120.11(12) . . ?
C8 C7 C6 121.56(16) . . ?
C8 C7 H7 119.9(11) . . ?
C6 C7 H7 118.5(11) . . ?
C7 C8 C9 120.33(15) . . ?
C7 C8 H8 121.9(13) . . ?
C9 C8 H8 117.7(13) . . ?
C10 C9 C8 120.22(16) . . ?
C10 C9 H9 120.8(14) . . ?
C8 C9 H9 119.0(14) . . ?
C9 C10 C11 120.59(17) . . ?
C9 C10 H10 119.9(12) . . ?
C11 C10 H10 119.5(12) . . ?
C10 C11 C6 119.42(13) . . ?
C10 C11 C12 121.47(13) . . ?
C6 C11 C12 119.10(12) . . ?
C13 C12 C11 118.82(12) . . ?
C13 C12 S1 118.65(11) . . ?
C11 C12 S1 122.21(10) . . ?
C12 C13 C14 125.09(12) . . ?
C12 C13 N1 118.92(12) . . ?
C14 C13 N1 115.99(11) . . ?
C1 C14 C5 120.42(13) . . ?
C1 C14 C13 122.63(13) . . ?
C5 C14 C13 116.95(12) . . ?
C16 C15 C20 119.67(15) . . ?
C16 C15 S1 123.94(12) . . ?
C20 C15 S1 116.26(11) . . ?
C17 C16 C15 119.40(18) . . ?
C17 C16 H16 121.9(13) . . ?
C15 C16 H16 118.6(13) . . ?
C18 C17 C16 121.01(18) . . ?
C18 C17 H17 126.5(14) . . ?
C16 C17 H17 112.5(14) . . ?
C19 C18 C17 119.61(18) . . ?
C19 C18 H18 117.6(14) . . ?
C17 C18 H18 122.7(14) . . ?
C18 C19 C20 120.28(18) . . ?
C18 C19 H19 124.6(13) . . ?
C20 C19 H19 115.1(13) . . ?
C19 C20 C15 120.02(16) . . ?
C19 C20 H20 120.9(11) . . ?
C15 C20 H20 119.1(11) . . ?
C15 S1 C12 104.98(6) . . ?
O1 N1 O2 124.74(14) . . ?
O1 N1 C13 118.22(13) . . ?
O2 N1 C13 117.00(13) . . ?

loop_
_geom_bond_atom_site_label_1
_geom_bond_atom_site_label_2
_geom_bond_distance
_geom_bond_site_symmetry_2
_geom_bond_publ_flag
C1 C2 1.371(2) . ?
C1 C14 1.410(2) . ?
C1 H1 0.99(2) . ?
C2 C3 1.390(3) . ?
C2 H2 0.95(2) . ?
C3 C4 1.370(3) . ?
C3 H3 1.01(2) . ?
C4 C5 1.415(2) . ?
C4 H4 0.94(2) . ?
C5 C14 1.4190(18) . ?
C5 C6 1.4577(19) . ?
C6 C7 1.4108(19) . ?
C6 C11 1.422(2) . ?
C7 C8 1.367(3) . ?
C7 H7 0.902(19) . ?
C8 C9 1.392(3) . ?
C8 H8 0.91(2) . ?
C9 C10 1.375(3) . ?
C9 H9 0.91(2) . ?
C10 C11 1.409(2) . ?
C10 H10 1.00(2) . ?
C11 C12 1.4481(18) . ?
C12 C13 1.352(2) . ?
C12 S1 1.7776(14) . ?
C13 C14 1.4328(19) . ?
C13 N1 1.4833(17) . ?
C15 C16 1.388(2) . ?
C15 C20 1.389(2) . ?
C15 S1 1.7748(15) . ?
C16 C17 1.383(3) . ?
C16 H16 1.00(2) . ?
C17 C18 1.378(3) . ?
C17 H17 0.96(2) . ?
C18 C19 1.375(3) . ?
C18 H18 0.97(2) . ?
C19 C20 1.387(2) . ?
C19 H19 1.04(2) . ?
C20 H20 0.957(19) . ?
O2 N1 1.2248(19) . ?
O1 N1 1.2158(18) . ?

loop_
_cod_related_entry_id
_cod_related_entry_database
_cod_related_entry_code
1 ChemSpider 21149128
